data_9011752
loop_
_publ_author_name
'Pohl, D.'
'Liessmann, W.'
'Okrugin, V. M.'

_publ_section_title
;
 Rietveld analysis of selenium-bearing goldfieldites
;
_journal_name_full 'Neues Jahrbuch fur Mineralogie, Monatshefte'
_journal_page_first 1
_journal_page_last 8
_journal_volume 1996
_journal_year 1996
_chemical_compound_source 'Ozernoya deposit, Kamchatka, Russia'
_chemical_formula_sum 'As0.5 Cu10.998 S11.98 Sb Se0.72 Te2.5'
_chemical_name_mineral Goldfieldite
_space_group_IT_number 217
_symmetry_space_group_name_Hall 'I -4 2 3'
_symmetry_space_group_name_H-M 'I -4 3 m'
_cell_angle_alpha 90
_cell_angle_beta 90
_cell_angle_gamma 90
_cell_length_a 10.321
_cell_length_b 10.321
_cell_length_c 10.321
_cell_formula_units_Z 2
_cell_volume 1099.424
_database_code_amcsd 0014878
_exptl_crystal_density_diffrn 4.888
_cod_original_formula_sum 'Cu10.998 (Te2.5 Sb As.5) S11.98 Se.72'
_cod_database_code 9011752

loop_
_space_group_symop_operation_xyz
x,y,z
1/2+x,1/2+y,1/2+z
-z,x,-y
1/2-z,1/2+x,1/2-y
-y,z,-x
1/2-y,1/2+z,1/2-x
-x,y,-z
1/2-x,1/2+y,1/2-z
x,-z,-y
1/2+x,1/2-z,1/2-y
z,-y,-x
1/2+z,1/2-y,1/2-x
y,-x,-z
1/2+y,1/2-x,1/2-z
x,z,y
1/2+x,1/2+z,1/2+y
z,y,x
1/2+z,1/2+y,1/2+x
y,x,z
1/2+y,1/2+x,1/2+z
-z,-x,y
1/2-z,1/2-x,1/2+y
-y,-z,x
1/2-y,1/2-z,1/2+x
-x,-y,z
1/2-x,1/2-y,1/2+z
z,-x,-y
1/2+z,1/2-x,1/2-y
y,-z,-x
1/2+y,1/2-z,1/2-x
x,-y,-z
1/2+x,1/2-y,1/2-z
-x,z,-y
1/2-x,1/2+z,1/2-y
-z,y,-x
1/2-z,1/2+y,1/2-x
-y,x,-z
1/2-y,1/2+x,1/2-z
-x,-z,y
1/2-x,1/2-z,1/2+y
-z,-y,x
1/2-z,1/2-y,1/2+x
-y,-x,z
1/2-y,1/2-x,1/2+z
z,x,y
1/2+z,1/2+x,1/2+y
y,z,x
1/2+y,1/2+z,1/2+x

loop_
_atom_site_label
_atom_site_fract_x
_atom_site_fract_y
_atom_site_fract_z
_atom_site_occupancy
Cu1 0.25000 0.50000 0.00000 0.85000
Cu2 0.20900 0.00000 0.00000 0.98300
Te 0.26280 0.26280 0.26280 0.62500
Sb 0.26280 0.26280 0.26280 0.25000
As 0.26280 0.26280 0.26280 0.12500
S1 0.12000 0.12000 0.36000 0.94000
Se1 0.12000 0.12000 0.36000 0.06000
S2 0.00000 0.00000 0.00000 0.70000

loop_
_cod_related_entry_id
_cod_related_entry_database
_cod_related_entry_code
1 AMCSD 0014878
